data_7247710
loop_
_publ_author_name
'Madhesiya, Avinash'
'Dash, Sibananda G.'
'Gupta, Princi'
'Akhir, Abdul'
'Saxena, Deepanshi'
'Maitra, Rahul'
'Chopra, Sidharth'
'Thakur, Tejender S.'

_publ_section_title
;
 Development of new multicomponent crystals of the antifungal drug
 tioconazole and the assessment of their biopharmaceutical attributes
;
_journal_issue 48
_journal_name_full CrystEngComm
_journal_page_first 6758
_journal_page_last 6776
_journal_paper_doi 10.1039/D3CE00948C
_journal_volume 25
_journal_year 2023
_chemical_formula_moiety 'C16 H13 Cl3 N2 O S, C7 H3 Cl N O4'
_chemical_formula_sum 'C23 H16 Cl4 N3 O5 S'
_chemical_formula_weight 588.25
_chemical_name_common 'Tiaconazole-2-Chloro-4-nitrobenzoic acid cocrystal'
_space_group_crystal_system triclinic
_space_group_IT_number 2
_space_group_name_Hall '-P 1'
_space_group_name_H-M_alt 'P -1'
_atom_sites_solution_hydrogens mixed
_audit_creation_method SHELXL-2019/2
_audit_update_record
;
2023-07-31 deposited with the CCDC.	2023-11-14 downloaded from the CCDC.
;
_cell_angle_alpha 110.029(5)
_cell_angle_beta 96.939(5)
_cell_angle_gamma 103.891(5)
_cell_formula_units_Z 2
_cell_length_a 7.7627(5)
_cell_length_b 11.9414(6)
_cell_length_c 14.9934(7)
_cell_measurement_reflns_used 3939
_cell_measurement_temperature 100(2)
_cell_measurement_theta_max 30.4050
_cell_measurement_theta_min 2.8410
_cell_volume 1235.79(13)
_computing_cell_refinement 'CrysAlisPro 1.171.41.93a (Rigaku OD, 2020)'
_computing_data_collection 'CrystalClear-SM Expert 2.1 b28 (Rigaku, 2013)'
_computing_data_reduction 'CrysAlisPro 1.171.41.93a (Rigaku OD, 2020)'
_computing_molecular_graphics 'Ortep for Windows (Farrugia, 2012)'
_computing_publication_material 'WinGX publication routines (Farrugia, 2012)'
_computing_structure_refinement 'SHELXL-2019/2 (Sheldrick, 2019)'
_computing_structure_solution 'SHELXT-2018/2 (Sheldrick, 2015)'
_diffrn_ambient_temperature 100(2)
_diffrn_detector CCD
_diffrn_detector_area_resol_mean 28.5714
_diffrn_measured_fraction_theta_full 0.861
_diffrn_measured_fraction_theta_max 0.731
_diffrn_measurement_details
;
List of Runs (angles in degrees, time in seconds):

  # Type    Start    End  Width  t~exp~   \w     \q     \k     \f   Frames
#--------------------------------------------------------------------------
  1  \w    -30.00  70.00   0.50   10.00    --  -20.00  60.00   0.00  200
  2  \w    -30.00  70.00   0.50   10.00    --  -20.00  60.00  90.00  200
  3  \w   -110.00 -10.00   0.50   10.00    --  -20.00 -60.00 180.00  200
  4  \w   -110.00 -10.00   0.50   10.00    --  -20.00 -60.00 180.00  200
;
_diffrn_measurement_device
;
AFC12 (Right): Kappa 3 circle
;
_diffrn_measurement_device_type
;
Rigaku Saturn724+ (4x4 bin mode)
;
_diffrn_measurement_method 'profile data from \w-scans'
_diffrn_measurement_specimen_support Loop
_diffrn_orient_matrix_type 'CrysAlisPro convention (1999,Acta A55,543-557)'
_diffrn_orient_matrix_UB_11 -0.0177153000
_diffrn_orient_matrix_UB_12 -0.0095829000
_diffrn_orient_matrix_UB_13 -0.0500157000
_diffrn_orient_matrix_UB_21 -0.0237310000
_diffrn_orient_matrix_UB_22 -0.0655797000
_diffrn_orient_matrix_UB_23 -0.0128564000
_diffrn_orient_matrix_UB_31 -0.0918952000
_diffrn_orient_matrix_UB_32 -0.0022438000
_diffrn_orient_matrix_UB_33 0.0008814000
_diffrn_radiation_monochromator Confocal
_diffrn_radiation_type MoK\a
_diffrn_radiation_wavelength 0.71073
_diffrn_reflns_av_R_equivalents 0.1408
_diffrn_reflns_av_unetI/netI 0.1240
_diffrn_reflns_Laue_measured_fraction_full 0.861
_diffrn_reflns_Laue_measured_fraction_max 0.731
_diffrn_reflns_limit_h_max 10
_diffrn_reflns_limit_h_min -9
_diffrn_reflns_limit_k_max 15
_diffrn_reflns_limit_k_min -16
_diffrn_reflns_limit_l_max 20
_diffrn_reflns_limit_l_min -21
_diffrn_reflns_number 12445
_diffrn_reflns_point_group_measured_fraction_full 0.861
_diffrn_reflns_point_group_measured_fraction_max 0.731
_diffrn_reflns_theta_full 25.242
_diffrn_reflns_theta_max 31.400
_diffrn_reflns_theta_min 1.483
_diffrn_source MicroMax003_Mo
_exptl_absorpt_coefficient_mu 0.605
_exptl_absorpt_correction_T_max 1.00000
_exptl_absorpt_correction_T_min 0.33594
_exptl_absorpt_correction_type multi-scan
_exptl_absorpt_process_details
;
CrysAlisPro 1.171.41.93a (Rigaku Oxford Diffraction, 2020)
Empirical absorption correction using spherical harmonics,
implemented in SCALE3 ABSPACK scaling algorithm.
;
_exptl_crystal_colour colorless
_exptl_crystal_density_diffrn 1.581
_exptl_crystal_description plate
_exptl_crystal_F_000 598
_exptl_crystal_size_max 0.270
_exptl_crystal_size_mid 0.120
_exptl_crystal_size_min 0.090
_refine_diff_density_max 0.593
_refine_diff_density_min -0.883
_refine_diff_density_rms 0.145
_refine_ls_extinction_method none
_refine_ls_goodness_of_fit_ref 1.047
_refine_ls_hydrogen_treatment mixed
_refine_ls_matrix_type full
_refine_ls_number_parameters 334
_refine_ls_number_reflns 5965
_refine_ls_number_restraints 0
_refine_ls_restrained_S_all 1.047
_refine_ls_R_factor_all 0.1344
_refine_ls_R_factor_gt 0.0874
_refine_ls_shift/su_max 0.000
_refine_ls_shift/su_mean 0.000
_refine_ls_structure_factor_coef Fsqd
_refine_ls_weighting_details 'w=1/[\s^2^(Fo^2^)+(0.1343P)^2^] where P=(Fo^2^+2Fc^2^)/3'
_refine_ls_weighting_scheme calc
_refine_ls_wR_factor_gt 0.2182
_refine_ls_wR_factor_ref 0.2393
_reflns_Friedel_coverage 0.000
_reflns_number_gt 3665
_reflns_number_total 5965
_reflns_threshold_expression 'I > 2\s(I)'
_twin_special_details
;
Component 2 rotated by 10.7356\% 
around [-0.90 0.44 -0.03] (reciprocal) or [-1.00 0.02 -0.07] (direct)
;
_cod_data_source_file d3ce00948c2.cif
_cod_data_source_block TCZ-CNBA
_cod_depositor_comments 'Adding full bibliography for 7247709--7247724.cif.'
_cod_database_code 7247710
_shelx_shelxl_version_number 2019/2
_shelx_space_group_comment
;
The symmetry employed for this shelxl refinement is uniquely defined
by the following loop, which should always be used as a source of
symmetry information in preference to the above space-group names.
They are only intended as comments.
;
_shelx_estimated_absorpt_t_min 0.854
_shelx_estimated_absorpt_t_max 0.948
_oxdiff_exptl_absorpt_empirical_full_min 0.504
_oxdiff_exptl_absorpt_empirical_full_max 2.303
_oxdiff_exptl_absorpt_empirical_details
;
Empirical correction (ABSPACK) includes:
- Absorption correction using spherical harmonics
- Frame scaling
;
_oxdiff_twin_items 2
_oxdiff_twin_integration_method simultaneous

loop_
_space_group_symop_operation_xyz
'x, y, z'
'-x, -y, -z'

loop_
_atom_site_label
_atom_site_type_symbol
_atom_site_fract_x
_atom_site_fract_y
_atom_site_fract_z
_atom_site_U_iso_or_equiv
_atom_site_adp_type
_atom_site_occupancy
_atom_site_site_symmetry_order
_atom_site_calc_flag
_atom_site_refinement_flags_posn
_atom_site_refinement_flags_adp
_atom_site_refinement_flags_occupancy
_atom_site_disorder_assembly
_atom_site_disorder_group
C1 C 0.8244(6) 0.6135(4) 0.7833(3) 0.0198(10) Uani 1 1 d . . . . .
C2 C 0.8871(6) 0.5795(5) 0.8588(3) 0.0221(10) Uani 1 1 d . . . . .
C3 C 0.9096(6) 0.6548(5) 0.9561(3) 0.0277(12) Uani 1 1 d . . . . .
H3 H 0.948954 0.628395 1.005945 0.033 Uiso 1 1 calc R U . . .
C4 C 0.8746(7) 0.7670(5) 0.9796(3) 0.0317(13) Uani 1 1 d . . . . .
C5 C 0.8134(7) 0.8063(5) 0.9066(4) 0.0304(12) Uani 1 1 d . . . . .
H5 H 0.789269 0.884325 0.922994 0.036 Uiso 1 1 calc R U . . .
C6 C 0.7891(7) 0.7279(5) 0.8095(3) 0.0252(11) Uani 1 1 d . . . . .
H6 H 0.747030 0.753454 0.759684 0.030 Uiso 1 1 calc R U . . .
C7 C 0.7971(6) 0.5298(4) 0.6775(3) 0.0195(10) Uani 1 1 d . . . . .
H7 H 0.903220 0.496836 0.668162 0.023 Uiso 1 1 calc R U . . .
C8 C 0.6210(6) 0.4205(4) 0.6460(3) 0.0214(10) Uani 1 1 d . . . . .
H8A H 0.610619 0.388230 0.698392 0.026 Uiso 1 1 calc R U . . .
H8B H 0.515040 0.450778 0.635854 0.026 Uiso 1 1 calc R U . . .
C9 C 0.5947(7) 0.3187(4) 0.4654(3) 0.0241(11) Uani 1 1 d . . . . .
H9 H 0.573607 0.385283 0.449238 0.029 Uiso 1 1 calc R U . . .
C10 C 0.6362(7) 0.1411(5) 0.4532(3) 0.0242(11) Uani 1 1 d . . . . .
H10 H 0.648773 0.059795 0.425976 0.029 Uiso 1 1 calc R U . . .
C11 C 0.6459(7) 0.2059(4) 0.5491(3) 0.0225(10) Uani 1 1 d . . . . .
H11 H 0.667544 0.179257 0.601129 0.027 Uiso 1 1 calc R U . . .
C12 C 0.9428(7) 0.6698(5) 0.6077(4) 0.0244(10) Uani 1 1 d . . . . .
H12A H 1.027010 0.619868 0.588769 0.029 Uiso 1 1 calc R U . . .
H12B H 1.001525 0.738749 0.671779 0.029 Uiso 1 1 calc R U . . .
C13 C 0.8779(6) 0.8359(4) 0.5497(3) 0.0203(10) Uani 1 1 d . . . . .
C14 C 0.8960(6) 0.7212(4) 0.5319(3) 0.0197(10) Uani 1 1 d . . . . .
C15 C 0.8687(6) 0.6518(4) 0.4297(3) 0.0243(11) Uani 1 1 d . . . . .
H15 H 0.873950 0.568551 0.402617 0.029 Uiso 1 1 calc R U . . .
C16 C 0.8346(7) 0.7182(5) 0.3760(3) 0.0265(12) Uani 1 1 d . . . . .
H16 H 0.816483 0.687308 0.307097 0.032 Uiso 1 1 calc R U . . .
C17 C 0.6428(6) 0.2542(4) 0.1046(3) 0.0158(9) Uani 1 1 d . . . . .
C18 C 0.6078(6) 0.3427(4) 0.0688(3) 0.0186(9) Uani 1 1 d . . . . .
C19 C 0.5825(6) 0.3190(4) -0.0305(3) 0.0218(10) Uani 1 1 d . . . . .
H19 H 0.554333 0.377530 -0.055130 0.026 Uiso 1 1 calc R U . . .
C20 C 0.6000(6) 0.2071(4) -0.0921(3) 0.0188(10) Uani 1 1 d . . . . .
C21 C 0.6397(6) 0.1202(4) -0.0592(3) 0.0204(10) Uani 1 1 d . . . . .
H21 H 0.653537 0.045353 -0.103062 0.024 Uiso 1 1 calc R U . . .
C22 C 0.6592(7) 0.1436(4) 0.0389(3) 0.0207(10) Uani 1 1 d . . . . .
C23 C 0.6556(6) 0.2712(4) 0.2107(3) 0.0201(10) Uani 1 1 d . . . . .
N1 N 0.6179(5) 0.3186(3) 0.5555(2) 0.0192(9) Uani 1 1 d . . . . .
N2 N 0.6053(5) 0.2134(4) 0.4027(3) 0.0219(9) Uani 1 1 d . . . . .
N3 N 0.5680(6) 0.1818(4) -0.1966(3) 0.0230(9) Uani 1 1 d . . . . .
O1 O 0.7714(4) 0.5915(3) 0.6125(2) 0.0203(7) Uani 1 1 d . . . . .
O2 O 0.5871(5) 0.1695(3) 0.2222(2) 0.0266(8) Uani 1 1 d . . . . .
O3 O 0.7239(5) 0.3753(3) 0.2760(2) 0.0304(9) Uani 1 1 d . . . . .
O4 O 0.4858(5) 0.2431(3) -0.2266(2) 0.0283(8) Uani 1 1 d . . . . .
O5 O 0.6207(6) 0.0997(3) -0.2497(2) 0.0358(9) Uani 1 1 d . . . . .
S1 S 0.82782(18) 0.86329(11) 0.44566(8) 0.0266(3) Uani 1 1 d . . . . .
Cl1 Cl 0.93496(17) 0.43735(12) 0.83028(8) 0.0279(3) Uani 1 1 d . . . . .
Cl2 Cl 0.9022(2) 0.86211(15) 1.10068(9) 0.0475(5) Uani 1 1 d . . . . .
Cl3 Cl 0.8921(2) 0.94865(11) 0.66136(8) 0.0358(4) Uani 1 1 d . . . . .
Cl4A Cl 0.58285(16) 0.48264(10) 0.14238(7) 0.0192(3) Uani 0.938(4) 1 d . . P . .
Cl4B Cl 0.736(5) 0.070(3) 0.080(2) 0.064(9) Uiso 0.062(4) 1 d . . P . .
H2 H 0.605(12) 0.184(8) 0.307(7) 0.11(3) Uiso 1 1 d . . . . .

loop_
_atom_site_aniso_label
_atom_site_aniso_U_11
_atom_site_aniso_U_22
_atom_site_aniso_U_33
_atom_site_aniso_U_23
_atom_site_aniso_U_13
_atom_site_aniso_U_12
C1 0.010(2) 0.024(2) 0.020(2) 0.0076(17) -0.0027(16) -0.0001(19)
C2 0.008(2) 0.030(2) 0.026(2) 0.0140(18) -0.0035(17) 0.0009(19)
C3 0.016(3) 0.043(3) 0.015(2) 0.0099(19) -0.0041(17) -0.002(2)
C4 0.021(3) 0.039(3) 0.020(2) -0.001(2) -0.0006(19) 0.000(2)
C5 0.020(3) 0.034(3) 0.032(3) 0.007(2) -0.004(2) 0.011(2)
C6 0.017(3) 0.029(2) 0.027(2) 0.0119(19) 0.0005(19) 0.004(2)
C7 0.017(2) 0.024(2) 0.0165(19) 0.0099(16) -0.0010(16) 0.0033(19)
C8 0.015(2) 0.029(2) 0.016(2) 0.0087(17) -0.0002(16) 0.001(2)
C9 0.027(3) 0.026(2) 0.016(2) 0.0110(17) -0.0052(18) 0.004(2)
C10 0.026(3) 0.028(2) 0.018(2) 0.0109(17) -0.0032(18) 0.007(2)
C11 0.025(3) 0.025(2) 0.018(2) 0.0126(17) -0.0019(18) 0.005(2)
C12 0.013(2) 0.027(2) 0.035(3) 0.020(2) 0.0000(19) 0.000(2)
C13 0.019(3) 0.020(2) 0.0169(19) 0.0044(16) 0.0008(17) 0.0019(19)
C14 0.010(2) 0.020(2) 0.023(2) 0.0081(16) -0.0022(16) -0.0025(18)
C15 0.013(2) 0.021(2) 0.031(2) 0.0031(18) 0.0036(18) 0.0005(19)
C16 0.018(3) 0.032(2) 0.018(2) 0.0040(18) 0.0021(18) -0.004(2)
C17 0.011(2) 0.0183(19) 0.0144(18) 0.0062(15) -0.0036(15) 0.0006(17)
C18 0.017(2) 0.020(2) 0.0145(19) 0.0064(15) -0.0019(16) 0.0024(18)
C19 0.023(3) 0.022(2) 0.0139(19) 0.0077(16) -0.0074(17) 0.000(2)
C20 0.016(2) 0.020(2) 0.0118(18) 0.0028(15) -0.0012(16) -0.0025(18)
C21 0.021(3) 0.019(2) 0.017(2) 0.0055(16) 0.0007(17) 0.0019(19)
C22 0.021(3) 0.021(2) 0.0161(19) 0.0072(16) -0.0029(17) 0.0019(19)
C23 0.019(3) 0.029(2) 0.0077(17) 0.0064(16) -0.0040(15) 0.005(2)
N1 0.014(2) 0.0256(19) 0.0149(16) 0.0092(14) -0.0005(14) -0.0005(16)
N2 0.020(2) 0.0243(19) 0.0174(17) 0.0103(14) -0.0013(15) -0.0004(17)
N3 0.022(2) 0.0231(19) 0.0164(17) 0.0054(15) -0.0018(15) 0.0001(18)
O1 0.0150(17) 0.0240(15) 0.0211(15) 0.0131(12) -0.0031(12) 0.0012(13)
O2 0.034(2) 0.0238(16) 0.0153(15) 0.0088(12) -0.0019(13) -0.0018(15)
O3 0.040(2) 0.0240(17) 0.0152(15) 0.0035(12) -0.0108(14) 0.0037(16)
O4 0.031(2) 0.0343(19) 0.0218(16) 0.0161(14) -0.0028(14) 0.0102(16)
O5 0.057(3) 0.037(2) 0.0178(16) 0.0108(15) 0.0074(16) 0.022(2)
S1 0.0276(7) 0.0261(6) 0.0228(6) 0.0127(4) -0.0025(5) 0.0017(5)
Cl1 0.0239(7) 0.0350(6) 0.0266(6) 0.0170(5) -0.0024(5) 0.0085(5)
Cl2 0.0341(9) 0.0594(9) 0.0240(6) -0.0055(6) -0.0015(5) 0.0057(7)
Cl3 0.0520(9) 0.0261(6) 0.0202(5) 0.0027(4) 0.0081(5) 0.0048(6)
Cl4A 0.0196(7) 0.0198(6) 0.0145(5) 0.0038(4) -0.0029(4) 0.0068(5)

loop_
_atom_type_symbol
_atom_type_description
_atom_type_scat_dispersion_real
_atom_type_scat_dispersion_imag
_atom_type_scat_source
C C 0.0033 0.0016 'International Tables Vol C Tables 4.2.6.8 and 6.1.1.4'
H H 0.0000 0.0000 'International Tables Vol C Tables 4.2.6.8 and 6.1.1.4'
N N 0.0061 0.0033 'International Tables Vol C Tables 4.2.6.8 and 6.1.1.4'
O O 0.0106 0.0060 'International Tables Vol C Tables 4.2.6.8 and 6.1.1.4'
S S 0.1246 0.1234 'International Tables Vol C Tables 4.2.6.8 and 6.1.1.4'
Cl Cl 0.1484 0.1585 'International Tables Vol C Tables 4.2.6.8 and 6.1.1.4'

loop_
_geom_angle_atom_site_label_1
_geom_angle_atom_site_label_2
_geom_angle_atom_site_label_3
_geom_angle
_geom_angle_site_symmetry_1
_geom_angle_site_symmetry_3
_geom_angle_publ_flag
C6 C1 C2 117.2(4) . . ?
C6 C1 C7 121.3(4) . . ?
C2 C1 C7 121.5(5) . . ?
C3 C2 C1 121.9(5) . . ?
C3 C2 Cl1 118.8(4) . . ?
C1 C2 Cl1 119.2(4) . . ?
C4 C3 C2 119.5(5) . . ?
C4 C3 H3 120.3 . . ?
C2 C3 H3 120.3 . . ?
C3 C4 C5 120.9(4) . . ?
C3 C4 Cl2 120.1(4) . . ?
C5 C4 Cl2 119.0(5) . . ?
C6 C5 C4 118.4(5) . . ?
C6 C5 H5 120.8 . . ?
C4 C5 H5 120.8 . . ?
C1 C6 C5 122.1(5) . . ?
C1 C6 H6 118.9 . . ?
C5 C6 H6 118.9 . . ?
O1 C7 C1 112.9(4) . . ?
O1 C7 C8 104.2(4) . . ?
C1 C7 C8 110.3(3) . . ?
O1 C7 H7 109.8 . . ?
C1 C7 H7 109.8 . . ?
C8 C7 H7 109.8 . . ?
N1 C8 C7 111.4(4) . . ?
N1 C8 H8A 109.3 . . ?
C7 C8 H8A 109.3 . . ?
N1 C8 H8B 109.3 . . ?
C7 C8 H8B 109.3 . . ?
H8A C8 H8B 108.0 . . ?
N2 C9 N1 110.2(4) . . ?
N2 C9 H9 124.9 . . ?
N1 C9 H9 124.9 . . ?
C11 C10 N2 108.3(4) . . ?
C11 C10 H10 125.9 . . ?
N2 C10 H10 125.9 . . ?
C10 C11 N1 106.2(4) . . ?
C10 C11 H11 126.9 . . ?
N1 C11 H11 126.9 . . ?
O1 C12 C14 106.2(4) . . ?
O1 C12 H12A 110.5 . . ?
C14 C12 H12A 110.5 . . ?
O1 C12 H12B 110.5 . . ?
C14 C12 H12B 110.5 . . ?
H12A C12 H12B 108.7 . . ?
C14 C13 S1 113.2(3) . . ?
C14 C13 Cl3 127.0(4) . . ?
S1 C13 Cl3 119.7(3) . . ?
C13 C14 C15 111.1(4) . . ?
C13 C14 C12 126.0(4) . . ?
C15 C14 C12 122.8(4) . . ?
C16 C15 C14 112.5(4) . . ?
C16 C15 H15 123.8 . . ?
C14 C15 H15 123.8 . . ?
C15 C16 S1 112.6(3) . . ?
C15 C16 H16 123.7 . . ?
S1 C16 H16 123.7 . . ?
C22 C17 C18 118.3(4) . . ?
C22 C17 C23 118.8(4) . . ?
C18 C17 C23 122.9(4) . . ?
C19 C18 C17 121.1(4) . . ?
C19 C18 Cl4A 116.0(4) . . ?
C17 C18 Cl4A 122.9(3) . . ?
C20 C19 C18 117.7(4) . . ?
C20 C19 H19 121.1 . . ?
C18 C19 H19 121.1 . . ?
C21 C20 C19 122.8(4) . . ?
C21 C20 N3 120.0(4) . . ?
C19 C20 N3 117.2(4) . . ?
C20 C21 C22 118.7(4) . . ?
C20 C21 H21 120.7 . . ?
C22 C21 H21 120.7 . . ?
C21 C22 C17 121.4(4) . . ?
C21 C22 Cl4B 120.6(13) . . ?
C17 C22 Cl4B 116.6(13) . . ?
O3 C23 O2 125.9(4) . . ?
O3 C23 C17 120.5(4) . . ?
O2 C23 C17 113.7(4) . . ?
C9 N1 C11 107.5(4) . . ?
C9 N1 C8 126.9(4) . . ?
C11 N1 C8 125.6(4) . . ?
C9 N2 C10 107.8(4) . . ?
C9 N2 H2 127(4) . . ?
C10 N2 H2 125(4) . . ?
O5 N3 O4 123.4(4) . . ?
O5 N3 C20 118.5(4) . . ?
O4 N3 C20 118.0(4) . . ?
C7 O1 C12 112.2(3) . . ?
C23 O2 H2 113(4) . . ?
C16 S1 C13 90.5(2) . . ?

loop_
_geom_bond_atom_site_label_1
_geom_bond_atom_site_label_2
_geom_bond_distance
_geom_bond_site_symmetry_2
_geom_bond_publ_flag
C1 C6 1.390(7) . ?
C1 C2 1.400(6) . ?
C1 C7 1.513(6) . ?
C2 C3 1.390(6) . ?
C2 Cl1 1.746(5) . ?
C3 C4 1.367(8) . ?
C3 H3 0.9500 . ?
C4 C5 1.406(8) . ?
C4 Cl2 1.734(5) . ?
C5 C6 1.396(7) . ?
C5 H5 0.9500 . ?
C6 H6 0.9500 . ?
C7 O1 1.431(5) . ?
C7 C8 1.536(6) . ?
C7 H7 1.0000 . ?
C8 N1 1.473(6) . ?
C8 H8A 0.9900 . ?
C8 H8B 0.9900 . ?
C9 N2 1.316(6) . ?
C9 N1 1.341(5) . ?
C9 H9 0.9500 . ?
C10 C11 1.362(6) . ?
C10 N2 1.370(6) . ?
C10 H10 0.9500 . ?
C11 N1 1.387(6) . ?
C11 H11 0.9500 . ?
C12 O1 1.456(5) . ?
C12 C14 1.512(6) . ?
C12 H12A 0.9900 . ?
C12 H12B 0.9900 . ?
C13 C14 1.349(7) . ?
C13 S1 1.719(5) . ?
C13 Cl3 1.723(4) . ?
C14 C15 1.431(6) . ?
C15 C16 1.353(7) . ?
C15 H15 0.9500 . ?
C16 S1 1.707(5) . ?
C16 H16 0.9500 . ?
C17 C22 1.397(6) . ?
C17 C18 1.403(6) . ?
C17 C23 1.520(5) . ?
C18 C19 1.397(6) . ?
C18 Cl4A 1.730(5) . ?
C19 C20 1.389(7) . ?
C19 H19 0.9500 . ?
C20 C21 1.372(7) . ?
C20 N3 1.468(5) . ?
C21 C22 1.382(6) . ?
C21 H21 0.9500 . ?
C22 Cl4B 1.42(4) . ?
C23 O3 1.229(5) . ?
C23 O2 1.282(5) . ?
N2 H2 1.36(9) . ?
N3 O5 1.223(5) . ?
N3 O4 1.236(5) . ?
O2 H2 1.21(9) . ?

loop_
_geom_torsion_atom_site_label_1
_geom_torsion_atom_site_label_2
_geom_torsion_atom_site_label_3
_geom_torsion_atom_site_label_4
_geom_torsion
_geom_torsion_site_symmetry_1
_geom_torsion_site_symmetry_2
_geom_torsion_site_symmetry_3
_geom_torsion_site_symmetry_4
_geom_torsion_publ_flag
C6 C1 C2 C3 1.4(7) . . . . ?
C7 C1 C2 C3 -178.8(4) . . . . ?
C6 C1 C2 Cl1 -179.6(3) . . . . ?
C7 C1 C2 Cl1 0.1(6) . . . . ?
C1 C2 C3 C4 -1.8(7) . . . . ?
Cl1 C2 C3 C4 179.3(4) . . . . ?
C2 C3 C4 C5 1.0(8) . . . . ?
C2 C3 C4 Cl2 -179.9(4) . . . . ?
C3 C4 C5 C6 0.1(8) . . . . ?
Cl2 C4 C5 C6 -179.0(4) . . . . ?
C2 C1 C6 C5 -0.3(7) . . . . ?
C7 C1 C6 C5 180.0(4) . . . . ?
C4 C5 C6 C1 -0.4(8) . . . . ?
C6 C1 C7 O1 12.6(6) . . . . ?
C2 C1 C7 O1 -167.2(4) . . . . ?
C6 C1 C7 C8 -103.5(5) . . . . ?
C2 C1 C7 C8 76.8(6) . . . . ?
O1 C7 C8 N1 75.8(5) . . . . ?
C1 C7 C8 N1 -162.7(4) . . . . ?
N2 C10 C11 N1 0.7(5) . . . . ?
S1 C13 C14 C15 0.1(5) . . . . ?
Cl3 C13 C14 C15 177.8(3) . . . . ?
S1 C13 C14 C12 178.9(4) . . . . ?
Cl3 C13 C14 C12 -3.5(8) . . . . ?
O1 C12 C14 C13 99.4(5) . . . . ?
O1 C12 C14 C15 -82.0(6) . . . . ?
C13 C14 C15 C16 1.0(6) . . . . ?
C12 C14 C15 C16 -177.8(4) . . . . ?
C14 C15 C16 S1 -1.7(5) . . . . ?
C22 C17 C18 C19 2.6(7) . . . . ?
C23 C17 C18 C19 -174.8(4) . . . . ?
C22 C17 C18 Cl4A 179.5(3) . . . . ?
C23 C17 C18 Cl4A 2.2(6) . . . . ?
C17 C18 C19 C20 -2.4(7) . . . . ?
Cl4A C18 C19 C20 -179.5(3) . . . . ?
C18 C19 C20 C21 0.3(7) . . . . ?
C18 C19 C20 N3 178.3(4) . . . . ?
C19 C20 C21 C22 1.5(7) . . . . ?
N3 C20 C21 C22 -176.5(4) . . . . ?
C20 C21 C22 C17 -1.3(7) . . . . ?
C20 C21 C22 Cl4B -167.1(15) . . . . ?
C18 C17 C22 C21 -0.7(7) . . . . ?
C23 C17 C22 C21 176.7(4) . . . . ?
C18 C17 C22 Cl4B 165.7(15) . . . . ?
C23 C17 C22 Cl4B -16.9(15) . . . . ?
C22 C17 C23 O3 146.4(5) . . . . ?
C18 C17 C23 O3 -36.3(7) . . . . ?
C22 C17 C23 O2 -34.8(6) . . . . ?
C18 C17 C23 O2 142.5(5) . . . . ?
N2 C9 N1 C11 0.3(6) . . . . ?
N2 C9 N1 C8 178.1(4) . . . . ?
C10 C11 N1 C9 -0.6(5) . . . . ?
C10 C11 N1 C8 -178.4(4) . . . . ?
C7 C8 N1 C9 -72.5(6) . . . . ?
C7 C8 N1 C11 104.9(5) . . . . ?
N1 C9 N2 C10 0.1(6) . . . . ?
C11 C10 N2 C9 -0.5(6) . . . . ?
C21 C20 N3 O5 -18.0(6) . . . . ?
C19 C20 N3 O5 163.9(4) . . . . ?
C21 C20 N3 O4 160.6(4) . . . . ?
C19 C20 N3 O4 -17.4(6) . . . . ?
C1 C7 O1 C12 80.0(5) . . . . ?
C8 C7 O1 C12 -160.3(4) . . . . ?
C14 C12 O1 C7 176.2(4) . . . . ?
C15 C16 S1 C13 1.5(4) . . . . ?
C14 C13 S1 C16 -0.9(4) . . . . ?
Cl3 C13 S1 C16 -178.8(3) . . . . ?

loop_
_twin_individual_id
_twin_individual_mass_fraction_refined
_oxdiff_twin_reflns_isolated
_oxdiff_twin_reflns_overlapped
_twin_individual_twin_lattice_type
_twin_individual_twin_matrix_11
_twin_individual_twin_matrix_12
_twin_individual_twin_matrix_13
_twin_individual_twin_matrix_21
_twin_individual_twin_matrix_22
_twin_individual_twin_matrix_23
_twin_individual_twin_matrix_31
_twin_individual_twin_matrix_32
_twin_individual_twin_matrix_33
1 0.6368 9774 3560 ref 1.0000 0.0000 0.0000 0.0000 1.0000 0.0000 0.0000 0.0000 1.0000
2 0.3632 9496 3560 nmt 1.0088 0.0184 0.0121 0.0207 1.0532 0.1556 -0.1251 -0.2611 0.9014
